data_8105934
loop_
_publ_author_name
'Ya, Li'
'Xiangqing, Fang'
'Junyi, Liu'
'Chi, Dong'
'Liguo, Yang'

_publ_section_title
;
 Crystal structure of
 (\m2-oxido)-bis(N,N&#x2032;-o-phenylenebis(salicylideneiminato))diiron(III)
 --- N,N&#x2032;-dimethylformamide, C47H43Fe2N4O9
;
_journal_issue 5
_journal_name_full 'Zeitschrift f\"ur Kristallographie - New Crystal Structures'
_journal_page_first 1051
_journal_page_last 1053
_journal_paper_doi 10.1515/ncrs-2019-0256
_journal_volume 234
_journal_year 2019
_chemical_formula_sum 'C47 H43 Fe2 N5 O10'
_chemical_formula_weight 949.56
_space_group_crystal_system orthorhombic
_space_group_IT_number 61
_space_group_name_Hall '-P 2ac 2ab'
_space_group_name_H-M_alt 'P b c a'
_atom_sites_solution_hydrogens geom
_cell_angle_alpha 90
_cell_angle_beta 90
_cell_angle_gamma 90
_cell_formula_units_Z 8
_cell_length_a 24.6961(8)
_cell_length_b 14.0952(5)
_cell_length_c 24.696
_cell_measurement_reflns_used 9935
_cell_measurement_temperature 296(2)
_cell_measurement_theta_max 22.02
_cell_measurement_theta_min 2.98
_cell_volume 8596.6(4)
_computing_cell_refinement 'Bruker SAINT'
_computing_data_collection 'Bruker APEX2'
_computing_data_reduction 'Bruker SAINT'
_computing_molecular_graphics 'Bruker SHELXTL'
_computing_publication_material 'Bruker SHELXTL'
_computing_structure_refinement 'SHELXL-2014/7 (Sheldrick, 2014)'
_computing_structure_solution 'SHELXS-97 (Sheldrick 2008)'
_diffrn_ambient_temperature 296(2)
_diffrn_measured_fraction_theta_full 0.981
_diffrn_measured_fraction_theta_max 0.981
_diffrn_measurement_device_type 'Bruker APEX-II CCD'
_diffrn_measurement_method '\f and \w scans'
_diffrn_radiation_type MoK\a
_diffrn_radiation_wavelength 0.71073
_diffrn_reflns_av_R_equivalents 0.0609
_diffrn_reflns_av_unetI/netI 0.0278
_diffrn_reflns_Laue_measured_fraction_full 0.981
_diffrn_reflns_Laue_measured_fraction_max 0.981
_diffrn_reflns_limit_h_max 29
_diffrn_reflns_limit_h_min -29
_diffrn_reflns_limit_k_max 16
_diffrn_reflns_limit_k_min -16
_diffrn_reflns_limit_l_max 28
_diffrn_reflns_limit_l_min -28
_diffrn_reflns_number 95920
_diffrn_reflns_point_group_measured_fraction_full 0.981
_diffrn_reflns_point_group_measured_fraction_max 0.981
_diffrn_reflns_theta_full 25.017
_diffrn_reflns_theta_max 25.017
_diffrn_reflns_theta_min 3.401
_exptl_absorpt_coefficient_mu 0.742
_exptl_crystal_colour red
_exptl_crystal_density_diffrn 1.467
_exptl_crystal_description block
_exptl_crystal_F_000 3936
_exptl_crystal_size_max 0.10
_exptl_crystal_size_mid 0.08
_exptl_crystal_size_min 0.06
_exptl_transmission_factor_max 0.7456
_exptl_transmission_factor_min 0.6887
_refine_diff_density_max 0.377
_refine_diff_density_min -0.439
_refine_diff_density_rms 0.071
_refine_ls_extinction_coef .
_refine_ls_extinction_method none
_refine_ls_goodness_of_fit_ref 1.060
_refine_ls_hydrogen_treatment constr
_refine_ls_matrix_type full
_refine_ls_number_parameters 583
_refine_ls_number_reflns 7442
_refine_ls_number_restraints 1
_refine_ls_restrained_S_all 1.060
_refine_ls_R_factor_all 0.0593
_refine_ls_R_factor_gt 0.0374
_refine_ls_shift/su_max 0.003
_refine_ls_shift/su_mean 0.000
_refine_ls_structure_factor_coef Fsqd
_refine_ls_weighting_details 'w=1/[\s^2^(Fo^2^)+(0.0613P)^2^+4.2783P] where P=(Fo^2^+2Fc^2^)/3'
_refine_ls_weighting_scheme calc
_refine_ls_wR_factor_gt 0.0990
_refine_ls_wR_factor_ref 0.1209
_reflns_Friedel_coverage 0.000
_reflns_Friedel_fraction_full .
_reflns_Friedel_fraction_max .
_reflns_number_gt 5491
_reflns_number_total 7442
_reflns_threshold_expression 'I > 2\s(I)'
_cod_data_source_file suppl_ncrs-2019-0256_suppl.cif
_cod_data_source_block 123_a
_cod_database_code 8105934
_shelx_space_group_comment
;
The symmetry employed for this shelxl refinement is uniquely defined
by the following loop, which should always be used as a source of
symmetry information in preference to the above space-group names.
They are only intended as comments.
;

loop_
_space_group_symop_operation_xyz
'x, y, z'
'-x+1/2, -y, z+1/2'
'-x, y+1/2, -z+1/2'
'x+1/2, -y+1/2, -z'
'-x, -y, -z'
'x-1/2, y, -z-1/2'
'x, -y-1/2, z-1/2'
'-x-1/2, y-1/2, z'

loop_
_atom_site_label
_atom_site_type_symbol
_atom_site_fract_x
_atom_site_fract_y
_atom_site_fract_z
_atom_site_U_iso_or_equiv
_atom_site_adp_type
_atom_site_occupancy
_atom_site_site_symmetry_order
_atom_site_calc_flag
_atom_site_refinement_flags_posn
_atom_site_refinement_flags_adp
_atom_site_refinement_flags_occupancy
_atom_site_disorder_assembly
_atom_site_disorder_group
Fe1 Fe 0.52550(2) 0.71504(3) 0.63533(2) 0.03486(13) Uani 1 1 d . . . . .
N1 N 0.79736(13) 0.0119(2) 0.73154(15) 0.0792(9) Uani 1 1 d . . . . .
O1 O 0.58499(8) 0.38875(14) 0.63622(8) 0.0514(5) Uani 1 1 d . . . . .
C1 C 0.53504(17) 0.4742(3) 0.92416(16) 0.0771(11) Uani 1 1 d . . . . .
H1A H 0.5340 0.4081 0.9150 0.116 Uiso 1 1 calc R U . . .
H1B H 0.5396 0.4810 0.9626 0.116 Uiso 1 1 calc R U . . .
H1C H 0.5648 0.5040 0.9058 0.116 Uiso 1 1 calc R U . . .
Fe2 Fe 0.52293(2) 0.47247(3) 0.64541(2) 0.03739(13) Uani 1 1 d . . . . .
N2 N 0.49206(9) 0.41138(15) 0.57417(10) 0.0410(6) Uani 1 1 d . . . . .
O2 O 0.52168(8) 0.45185(14) 0.72238(8) 0.0475(5) Uani 1 1 d . . . . .
C2 C 0.47301(14) 0.5166(2) 0.85461(13) 0.0558(9) Uani 1 1 d . . . . .
O3 O 0.70929(10) 0.15478(16) 0.57262(10) 0.0695(7) Uani 1 1 d . . . . .
N3 N 0.43797(9) 0.49383(16) 0.65052(10) 0.0415(6) Uani 1 1 d . U . . .
C3 C 0.42165(15) 0.5531(2) 0.84272(15) 0.0642(9) Uani 1 1 d . . . . .
H3 H 0.3998 0.5774 0.8701 0.077 Uiso 1 1 calc R U . . .
C4 C 0.40438(14) 0.5527(2) 0.79114(15) 0.0585(9) Uani 1 1 d . . . . .
H4 H 0.3699 0.5756 0.7837 0.070 Uiso 1 1 calc R U . . .
O4 O 0.48615(11) 0.51777(18) 0.90816(10) 0.0739(7) Uani 1 1 d . . . . .
N4 N 0.50100(9) 0.74156(15) 0.71605(9) 0.0379(5) Uani 1 1 d . . . . .
C5 C 0.43618(12) 0.51898(19) 0.74768(13) 0.0453(7) Uani 1 1 d . . . . .
O5 O 0.25958(9) 0.7883(2) 0.61751(11) 0.0802(8) Uani 1 1 d . . . . .
N5 N 0.59207(9) 0.78663(15) 0.67104(9) 0.0379(5) Uani 1 1 d . . . . .
O6 O 0.64832(11) 0.8924(2) 0.42401(9) 0.0795(8) Uani 1 1 d . . . . .
C6 C 0.48881(12) 0.48484(19) 0.75972(12) 0.0435(7) Uani 1 1 d . . . . .
O7 O 0.54892(8) 0.76792(14) 0.56725(8) 0.0482(5) Uani 1 1 d . . . . .
C7 C 0.50578(13) 0.4821(2) 0.81398(13) 0.0479(7) Uani 1 1 d . . . . .
H7 H 0.5395 0.4569 0.8226 0.057 Uiso 1 1 calc R U . . .
C8 C 0.41333(12) 0.5175(2) 0.69504(14) 0.0487(8) Uani 1 1 d . U . . .
H8 H 0.3772 0.5352 0.6921 0.058 Uiso 1 1 calc R U . . .
O8 O 0.45020(8) 0.73485(14) 0.61633(8) 0.0461(5) Uani 1 1 d . . . . .
O9 O 0.74998(15) -0.0952(3) 0.68331(15) 0.1446(16) Uani 1 1 d . . . . .
C9 C 0.41154(11) 0.4919(2) 0.60013(13) 0.0457(7) Uani 1 1 d . . . . .
C10 C 0.36052(13) 0.5292(2) 0.58843(15) 0.0624(9) Uani 1 1 d . . . . .
H10 H 0.3399 0.5568 0.6157 0.075 Uiso 1 1 calc R U . . .
O10 O 0.54291(8) 0.59225(12) 0.63298(8) 0.0441(5) Uani 1 1 d . . . . .
C11 C 0.34081(15) 0.5248(3) 0.53633(17) 0.0766(11) Uani 1 1 d . . . . .
H11 H 0.3067 0.5495 0.5288 0.092 Uiso 1 1 calc R U . . .
C12 C 0.37063(15) 0.4847(3) 0.49538(17) 0.0715(10) Uani 1 1 d . . . . .
H12 H 0.3569 0.4834 0.4603 0.086 Uiso 1 1 calc R U . . .
C15 C 0.51341(11) 0.3430(2) 0.54649(12) 0.0450(7) Uani 1 1 d . . . . .
H15 H 0.4941 0.3216 0.5166 0.054 Uiso 1 1 calc R U . . .
C14 C 0.44105(11) 0.4492(2) 0.55852(13) 0.0456(7) Uani 1 1 d . . . . .
C13 C 0.42053(13) 0.4464(2) 0.50598(14) 0.0562(8) Uani 1 1 d . . . . .
H13 H 0.4406 0.4186 0.4783 0.067 Uiso 1 1 calc R U . . .
C16 C 0.56339(12) 0.29780(19) 0.55735(12) 0.0429(7) Uani 1 1 d . . . . .
C17 C 0.59797(11) 0.32341(19) 0.60063(12) 0.0411(7) Uani 1 1 d . . . . .
C18 C 0.64806(12) 0.2758(2) 0.60565(13) 0.0475(7) Uani 1 1 d . . . . .
H18 H 0.6720 0.2930 0.6330 0.057 Uiso 1 1 calc R U . . .
C19 C 0.66184(13) 0.2040(2) 0.57022(13) 0.0505(8) Uani 1 1 d . . . . .
C20 C 0.62657(14) 0.1755(2) 0.52940(13) 0.0568(8) Uani 1 1 d . . . . .
H20 H 0.6355 0.1251 0.5068 0.068 Uiso 1 1 calc R U . . .
C21 C 0.57875(13) 0.2225(2) 0.52302(13) 0.0534(8) Uani 1 1 d . . . . .
H21 H 0.5556 0.2044 0.4952 0.064 Uiso 1 1 calc R U . . .
C22 C 0.74769(18) 0.1793(3) 0.6129(2) 0.1029(16) Uani 1 1 d . . . . .
H22A H 0.7563 0.2456 0.6100 0.154 Uiso 1 1 calc R U . . .
H22B H 0.7800 0.1425 0.6079 0.154 Uiso 1 1 calc R U . . .
H22C H 0.7328 0.1666 0.6481 0.154 Uiso 1 1 calc R U . . .
C23 C 0.6877(2) 0.9532(4) 0.40174(17) 0.1119(18) Uani 1 1 d . . . . .
H23A H 0.6846 1.0149 0.4179 0.168 Uiso 1 1 calc R U . . .
H23B H 0.6823 0.9581 0.3633 0.168 Uiso 1 1 calc R U . . .
H23C H 0.7231 0.9280 0.4088 0.168 Uiso 1 1 calc R U . . .
C24 C 0.64485(12) 0.8825(2) 0.47888(13) 0.0519(8) Uani 1 1 d . . . . .
C25 C 0.68134(12) 0.9213(2) 0.51472(14) 0.0554(8) Uani 1 1 d . . . . .
H25 H 0.7102 0.9578 0.5025 0.066 Uiso 1 1 calc R U . . .
C26 C 0.67402(12) 0.9048(2) 0.56866(14) 0.0565(8) Uani 1 1 d . . . . .
H26 H 0.6986 0.9307 0.5930 0.068 Uiso 1 1 calc R U . . .
C27 C 0.63106(11) 0.8507(2) 0.58882(12) 0.0418(7) Uani 1 1 d . . . . .
C28 C 0.59245(11) 0.81400(19) 0.55163(12) 0.0400(7) Uani 1 1 d . . . . .
C29 C 0.60103(12) 0.8308(2) 0.49690(12) 0.0529(8) Uani 1 1 d . . . . .
H29 H 0.5766 0.8067 0.4718 0.064 Uiso 1 1 calc R U . . .
C30 C 0.62794(11) 0.8370(2) 0.64560(12) 0.0452(7) Uani 1 1 d . . . . .
H30 H 0.6541 0.8669 0.6666 0.054 Uiso 1 1 calc R U . . .
C31 C 0.59404(11) 0.77841(19) 0.72797(12) 0.0405(7) Uani 1 1 d . . . . .
C32 C 0.63990(13) 0.7940(2) 0.75999(13) 0.0530(8) Uani 1 1 d . . . . .
H32 H 0.6723 0.8129 0.7441 0.064 Uiso 1 1 calc R U . . .
C33 C 0.63676(15) 0.7814(2) 0.81518(14) 0.0615(9) Uani 1 1 d . . . . .
H33 H 0.6671 0.7922 0.8366 0.074 Uiso 1 1 calc R U . . .
C34 C 0.58849(15) 0.7524(2) 0.83900(14) 0.0597(9) Uani 1 1 d . . . . .
H34 H 0.5869 0.7433 0.8763 0.072 Uiso 1 1 calc R U . . .
C35 C 0.54300(14) 0.7371(2) 0.80775(13) 0.0511(8) Uani 1 1 d . . . . .
H35 H 0.5109 0.7174 0.8238 0.061 Uiso 1 1 calc R U . . .
C36 C 0.54543(12) 0.75119(19) 0.75225(12) 0.0414(7) Uani 1 1 d . . . . .
C37 C 0.45241(12) 0.75649(19) 0.73349(12) 0.0426(7) Uani 1 1 d . . . . .
H37 H 0.4481 0.7670 0.7704 0.051 Uiso 1 1 calc R U . . .
C38 C 0.40505(11) 0.75817(19) 0.70095(12) 0.0417(7) Uani 1 1 d . . . . .
C39 C 0.40598(11) 0.7498(2) 0.64355(12) 0.0408(7) Uani 1 1 d . . . . .
C40 C 0.35661(11) 0.7607(2) 0.61482(13) 0.0490(8) Uani 1 1 d . . . . .
H40 H 0.3566 0.7567 0.5772 0.059 Uiso 1 1 calc R U . . .
C41 C 0.30874(12) 0.7773(2) 0.64180(14) 0.0566(9) Uani 1 1 d . . . . .
C42 C 0.30764(13) 0.7833(3) 0.69814(15) 0.0664(10) Uani 1 1 d . . . . .
H42 H 0.2751 0.7929 0.7162 0.080 Uiso 1 1 calc R U . . .
C43 C 0.35528(13) 0.7749(2) 0.72670(14) 0.0582(9) Uani 1 1 d . . . . .
H43 H 0.3545 0.7805 0.7642 0.070 Uiso 1 1 calc R U . . .
C44 C 0.25620(15) 0.7867(3) 0.56023(16) 0.0826(12) Uani 1 1 d . . . . .
H44A H 0.2775 0.8375 0.5455 0.124 Uiso 1 1 calc R U . . .
H44B H 0.2191 0.7943 0.5494 0.124 Uiso 1 1 calc R U . . .
H44C H 0.2697 0.7271 0.5470 0.124 Uiso 1 1 calc R U . . .
C45 C 0.7528(2) 0.0294(5) 0.7667(2) 0.146(3) Uani 1 1 d . . . . .
H45A H 0.7196 0.0146 0.7484 0.220 Uiso 1 1 calc R U . . .
H45B H 0.7527 0.0951 0.7771 0.220 Uiso 1 1 calc R U . . .
H45C H 0.7561 -0.0095 0.7984 0.220 Uiso 1 1 calc R U . . .
C46 C 0.8515(2) 0.0449(5) 0.7431(3) 0.191(4) Uani 1 1 d . . . . .
H46A H 0.8769 0.0117 0.7206 0.287 Uiso 1 1 calc R U . . .
H46B H 0.8598 0.0333 0.7805 0.287 Uiso 1 1 calc R U . . .
H46C H 0.8537 0.1117 0.7359 0.287 Uiso 1 1 calc R U . . .
C47 C 0.79054(18) -0.0497(3) 0.69243(19) 0.0873(13) Uani 1 1 d . . . . .
H47 H 0.8198 -0.0594 0.6694 0.105 Uiso 1 1 calc R U . . .

loop_
_atom_site_aniso_label
_atom_site_aniso_U_11
_atom_site_aniso_U_22
_atom_site_aniso_U_33
_atom_site_aniso_U_23
_atom_site_aniso_U_13
_atom_site_aniso_U_12
Fe1 0.0330(2) 0.0361(2) 0.0355(2) -0.00312(16) -0.00003(16) -0.00323(16)
N1 0.0596(19) 0.089(2) 0.089(3) -0.028(2) 0.0055(18) 0.0005(17)
O1 0.0465(12) 0.0541(12) 0.0538(13) -0.0202(10) -0.0072(10) 0.0111(10)
C1 0.096(3) 0.082(3) 0.054(2) -0.014(2) -0.014(2) 0.007(2)
Fe2 0.0364(2) 0.0359(2) 0.0398(3) -0.00520(17) 0.00057(17) 0.00019(16)
N2 0.0402(13) 0.0407(13) 0.0422(15) -0.0048(11) 0.0002(11) -0.0023(10)
O2 0.0475(12) 0.0509(12) 0.0440(13) 0.0003(9) 0.0050(9) 0.0085(9)
C2 0.079(3) 0.0423(18) 0.046(2) -0.0012(14) 0.0124(17) 0.0027(16)
O3 0.0617(14) 0.0645(15) 0.0822(18) -0.0129(13) 0.0032(13) 0.0196(12)
N3 0.0362(13) 0.0413(13) 0.0469(15) -0.0030(11) 0.0023(11) -0.0011(10)
C3 0.076(2) 0.061(2) 0.056(2) -0.0044(17) 0.0209(19) 0.0168(19)
C4 0.057(2) 0.0575(19) 0.061(2) 0.0002(17) 0.0154(17) 0.0129(16)
O4 0.100(2) 0.0743(17) 0.0472(16) -0.0055(12) 0.0068(13) 0.0181(15)
N4 0.0412(13) 0.0356(12) 0.0370(14) -0.0001(10) -0.0008(11) -0.0014(10)
C5 0.0476(17) 0.0395(15) 0.0489(19) 0.0010(13) 0.0099(14) 0.0025(13)
O5 0.0338(12) 0.134(2) 0.0726(19) 0.0029(16) -0.0006(12) 0.0030(14)
N5 0.0375(12) 0.0401(12) 0.0362(14) -0.0010(10) -0.0036(10) -0.0038(10)
O6 0.0813(18) 0.112(2) 0.0448(15) 0.0004(14) 0.0138(12) -0.0390(15)
C6 0.0505(18) 0.0321(14) 0.048(2) -0.0020(13) 0.0119(14) -0.0042(12)
O7 0.0451(11) 0.0601(13) 0.0393(12) 0.0008(9) -0.0031(9) -0.0190(10)
C7 0.0548(18) 0.0416(16) 0.047(2) -0.0019(14) 0.0051(15) 0.0033(14)
C8 0.0382(16) 0.0409(16) 0.067(2) 0.0024(15) 0.0059(15) 0.0004(13)
O8 0.0342(11) 0.0658(13) 0.0382(12) -0.0022(10) 0.0001(9) 0.0007(9)
O9 0.090(2) 0.217(4) 0.126(3) -0.042(3) -0.026(2) -0.054(3)
C9 0.0385(16) 0.0429(16) 0.056(2) -0.0021(14) -0.0043(14) -0.0038(13)
C10 0.0438(18) 0.070(2) 0.074(3) -0.0091(19) -0.0073(17) 0.0055(16)
O10 0.0442(11) 0.0380(11) 0.0500(13) -0.0051(9) 0.0021(9) -0.0021(9)
C11 0.049(2) 0.090(3) 0.091(3) -0.009(2) -0.028(2) 0.0108(19)
C12 0.066(2) 0.080(3) 0.069(3) -0.002(2) -0.028(2) -0.001(2)
C15 0.0482(17) 0.0469(17) 0.0400(18) -0.0063(14) 0.0005(13) -0.0096(13)
C14 0.0426(16) 0.0432(16) 0.051(2) -0.0002(14) -0.0065(14) -0.0044(13)
C13 0.0553(19) 0.061(2) 0.053(2) -0.0053(16) -0.0106(16) -0.0029(16)
C16 0.0440(16) 0.0433(16) 0.0414(18) -0.0042(13) 0.0048(13) -0.0024(13)
C17 0.0450(16) 0.0359(14) 0.0423(18) -0.0018(12) 0.0066(13) -0.0014(12)
C18 0.0475(17) 0.0452(17) 0.0498(19) -0.0038(14) 0.0017(14) 0.0025(13)
C19 0.0537(18) 0.0436(16) 0.054(2) -0.0004(14) 0.0143(16) 0.0073(14)
C20 0.065(2) 0.0535(19) 0.052(2) -0.0145(16) 0.0092(17) 0.0045(16)
C21 0.0578(19) 0.0558(19) 0.047(2) -0.0151(15) 0.0028(15) -0.0003(16)
C22 0.075(3) 0.100(3) 0.133(4) -0.029(3) -0.024(3) 0.037(3)
C23 0.111(4) 0.166(5) 0.059(3) 0.020(3) 0.016(3) -0.064(4)
C24 0.0513(18) 0.0604(19) 0.044(2) 0.0003(15) 0.0104(15) -0.0048(15)
C25 0.0431(17) 0.064(2) 0.059(2) 0.0027(16) 0.0065(16) -0.0139(15)
C26 0.0441(17) 0.070(2) 0.055(2) -0.0021(17) -0.0017(15) -0.0185(16)
C27 0.0331(14) 0.0481(16) 0.0442(18) -0.0004(13) -0.0011(12) -0.0037(12)
C28 0.0359(15) 0.0408(15) 0.0433(18) -0.0037(12) 0.0045(13) -0.0021(12)
C29 0.0505(18) 0.069(2) 0.0393(19) -0.0027(15) 0.0013(14) -0.0162(16)
C30 0.0371(15) 0.0516(17) 0.0470(19) -0.0045(14) -0.0078(13) -0.0093(13)
C31 0.0432(16) 0.0402(15) 0.0382(18) -0.0029(12) -0.0068(13) 0.0034(12)
C32 0.0476(18) 0.0595(19) 0.052(2) -0.0028(15) -0.0125(15) 0.0026(15)
C33 0.064(2) 0.072(2) 0.048(2) -0.0103(17) -0.0204(17) 0.0122(18)
C34 0.076(2) 0.066(2) 0.0365(19) -0.0013(15) -0.0137(17) 0.0199(19)
C35 0.0600(19) 0.0517(18) 0.042(2) 0.0042(14) 0.0014(15) 0.0087(15)
C36 0.0529(17) 0.0345(14) 0.0368(18) -0.0012(12) -0.0070(14) 0.0045(13)
C37 0.0497(17) 0.0404(15) 0.0379(17) 0.0010(13) 0.0062(14) -0.0015(13)
C38 0.0408(15) 0.0404(15) 0.0438(18) -0.0001(13) 0.0049(13) -0.0016(12)
C39 0.0375(16) 0.0398(15) 0.0450(19) 0.0014(13) 0.0034(13) -0.0070(12)
C40 0.0352(16) 0.0616(19) 0.050(2) 0.0005(15) -0.0014(14) -0.0019(14)
C41 0.0369(17) 0.068(2) 0.065(2) -0.0008(17) 0.0016(15) -0.0026(15)
C42 0.0418(18) 0.093(3) 0.064(2) -0.004(2) 0.0161(17) 0.0000(17)
C43 0.0509(19) 0.073(2) 0.051(2) -0.0042(17) 0.0105(16) 0.0012(16)
C44 0.049(2) 0.120(3) 0.079(3) -0.007(2) -0.015(2) 0.000(2)
C45 0.090(4) 0.233(8) 0.116(5) -0.061(5) 0.003(3) 0.039(4)
C46 0.094(4) 0.187(6) 0.292(10) -0.148(7) 0.047(5) -0.066(4)
C47 0.075(3) 0.101(3) 0.086(3) -0.015(3) 0.005(2) -0.009(3)

loop_
_atom_type_symbol
_atom_type_description
_atom_type_scat_dispersion_real
_atom_type_scat_dispersion_imag
_atom_type_scat_source
C C 0.0033 0.0016 'International Tables Vol C Tables 4.2.6.8 and 6.1.1.4'
H H 0.0000 0.0000 'International Tables Vol C Tables 4.2.6.8 and 6.1.1.4'
N N 0.0061 0.0033 'International Tables Vol C Tables 4.2.6.8 and 6.1.1.4'
O O 0.0106 0.0060 'International Tables Vol C Tables 4.2.6.8 and 6.1.1.4'
Fe Fe 0.3463 0.8444 'International Tables Vol C Tables 4.2.6.8 and 6.1.1.4'

loop_
_geom_angle_atom_site_label_1
_geom_angle_atom_site_label_2
_geom_angle_atom_site_label_3
_geom_angle
_geom_angle_site_symmetry_1
_geom_angle_site_symmetry_3
O10 Fe1 O7 105.92(9) . .
O10 Fe1 O8 111.29(9) . .
O7 Fe1 O8 91.20(9) . .
O10 Fe1 N4 105.72(9) . .
O7 Fe1 N4 147.02(9) . .
O8 Fe1 N4 85.89(8) . .
O10 Fe1 N5 106.75(9) . .
O7 Fe1 N5 86.91(8) . .
O8 Fe1 N5 140.88(9) . .
N4 Fe1 N5 75.29(9) . .
C47 N1 C45 117.8(4) . .
C47 N1 C46 118.6(4) . .
C45 N1 C46 122.6(4) . .
C17 O1 Fe2 134.04(18) . .
O4 C1 H1A 109.5 . .
O4 C1 H1B 109.5 . .
H1A C1 H1B 109.5 . .
O4 C1 H1C 109.5 . .
H1A C1 H1C 109.5 . .
H1B C1 H1C 109.5 . .
O10 Fe2 O2 108.49(9) . .
O10 Fe2 O1 109.60(9) . .
O2 Fe2 O1 92.07(8) . .
O10 Fe2 N2 110.10(9) . .
O2 Fe2 N2 139.43(9) . .
O1 Fe2 N2 86.54(9) . .
O10 Fe2 N3 98.58(9) . .
O2 Fe2 N3 86.96(9) . .
O1 Fe2 N3 150.50(9) . .
N2 Fe2 N3 75.49(9) . .
C15 N2 C14 119.8(2) . .
C15 N2 Fe2 126.8(2) . .
C14 N2 Fe2 113.28(18) . .
C6 O2 Fe2 130.56(19) . .
O4 C2 C7 124.9(3) . .
O4 C2 C3 114.5(3) . .
C7 C2 C3 120.6(3) . .
C19 O3 C22 118.8(3) . .
C8 N3 C9 122.4(3) . .
C8 N3 Fe2 123.3(2) . .
C9 N3 Fe2 113.80(18) . .
C4 C3 C2 119.0(3) . .
C4 C3 H3 120.5 . .
C2 C3 H3 120.5 . .
C3 C4 C5 123.1(3) . .
C3 C4 H4 118.5 . .
C5 C4 H4 118.5 . .
C2 O4 C1 118.1(3) . .
C37 N4 C36 119.4(3) . .
C37 N4 Fe1 127.5(2) . .
C36 N4 Fe1 112.86(18) . .
C4 C5 C8 118.7(3) . .
C4 C5 C6 117.7(3) . .
C8 C5 C6 123.5(3) . .
C41 O5 C44 119.3(3) . .
C30 N5 C31 120.3(2) . .
C30 N5 Fe1 126.03(19) . .
C31 N5 Fe1 113.68(17) . .
C24 O6 C23 119.5(3) . .
O2 C6 C7 118.4(3) . .
O2 C6 C5 122.6(3) . .
C7 C6 C5 118.9(3) . .
C28 O7 Fe1 133.84(18) . .
C2 C7 C6 120.7(3) . .
C2 C7 H7 119.7 . .
C6 C7 H7 119.7 . .
N3 C8 C5 126.4(3) . .
N3 C8 H8 116.8 . .
C5 C8 H8 116.8 . .
C39 O8 Fe1 134.78(19) . .
C10 C9 C14 118.8(3) . .
C10 C9 N3 126.5(3) . .
C14 C9 N3 114.7(3) . .
C11 C10 C9 119.7(3) . .
C11 C10 H10 120.1 . .
C9 C10 H10 120.1 . .
Fe1 O10 Fe2 147.67(12) . .
C12 C11 C10 121.1(3) . .
C12 C11 H11 119.4 . .
C10 C11 H11 119.4 . .
C13 C12 C11 120.2(3) . .
C13 C12 H12 119.9 . .
C11 C12 H12 119.9 . .
N2 C15 C16 126.2(3) . .
N2 C15 H15 116.9 . .
C16 C15 H15 116.9 . .
C13 C14 C9 120.5(3) . .
C13 C14 N2 124.4(3) . .
C9 C14 N2 115.1(3) . .
C12 C13 C14 119.6(3) . .
C12 C13 H13 120.2 . .
C14 C13 H13 120.2 . .
C21 C16 C17 118.9(3) . .
C21 C16 C15 117.4(3) . .
C17 C16 C15 123.7(3) . .
O1 C17 C18 119.2(3) . .
O1 C17 C16 122.5(3) . .
C18 C17 C16 118.3(3) . .
C19 C18 C17 120.6(3) . .
C19 C18 H18 119.7 . .
C17 C18 H18 119.7 . .
O3 C19 C18 123.9(3) . .
O3 C19 C20 115.0(3) . .
C18 C19 C20 121.1(3) . .
C21 C20 C19 119.1(3) . .
C21 C20 H20 120.5 . .
C19 C20 H20 120.5 . .
C20 C21 C16 121.9(3) . .
C20 C21 H21 119.0 . .
C16 C21 H21 119.0 . .
O3 C22 H22A 109.5 . .
O3 C22 H22B 109.5 . .
H22A C22 H22B 109.5 . .
O3 C22 H22C 109.5 . .
H22A C22 H22C 109.5 . .
H22B C22 H22C 109.5 . .
O6 C23 H23A 109.5 . .
O6 C23 H23B 109.5 . .
H23A C23 H23B 109.5 . .
O6 C23 H23C 109.5 . .
H23A C23 H23C 109.5 . .
H23B C23 H23C 109.5 . .
O6 C24 C25 123.9(3) . .
O6 C24 C29 115.1(3) . .
C25 C24 C29 121.1(3) . .
C26 C25 C24 118.3(3) . .
C26 C25 H25 120.9 . .
C24 C25 H25 120.9 . .
C25 C26 C27 122.8(3) . .
C25 C26 H26 118.6 . .
C27 C26 H26 118.6 . .
C26 C27 C30 117.9(3) . .
C26 C27 C28 118.5(3) . .
C30 C27 C28 123.6(3) . .
O7 C28 C29 119.7(3) . .
O7 C28 C27 122.6(3) . .
C29 C28 C27 117.7(3) . .
C24 C29 C28 121.6(3) . .
C24 C29 H29 119.2 . .
C28 C29 H29 119.2 . .
N5 C30 C27 126.2(3) . .
N5 C30 H30 116.9 . .
C27 C30 H30 116.9 . .
C36 C31 C32 119.8(3) . .
C36 C31 N5 114.9(2) . .
C32 C31 N5 125.3(3) . .
C33 C32 C31 119.6(3) . .
C33 C32 H32 120.2 . .
C31 C32 H32 120.2 . .
C32 C33 C34 120.3(3) . .
C32 C33 H33 119.8 . .
C34 C33 H33 119.8 . .
C35 C34 C33 120.5(3) . .
C35 C34 H34 119.8 . .
C33 C34 H34 119.8 . .
C34 C35 C36 119.7(3) . .
C34 C35 H35 120.2 . .
C36 C35 H35 120.2 . .
C35 C36 C31 120.1(3) . .
C35 C36 N4 125.1(3) . .
C31 C36 N4 114.8(3) . .
N4 C37 C38 125.4(3) . .
N4 C37 H37 117.3 . .
C38 C37 H37 117.3 . .
C43 C38 C37 117.9(3) . .
C43 C38 C39 118.7(3) . .
C37 C38 C39 123.3(3) . .
O8 C39 C40 118.8(3) . .
O8 C39 C38 122.8(3) . .
C40 C39 C38 118.4(3) . .
C41 C40 C39 120.9(3) . .
C41 C40 H40 119.5 . .
C39 C40 H40 119.5 . .
O5 C41 C40 124.8(3) . .
O5 C41 C42 114.5(3) . .
C40 C41 C42 120.7(3) . .
C43 C42 C41 119.3(3) . .
C43 C42 H42 120.4 . .
C41 C42 H42 120.4 . .
C42 C43 C38 122.0(3) . .
C42 C43 H43 119.0 . .
C38 C43 H43 119.0 . .
O5 C44 H44A 109.5 . .
O5 C44 H44B 109.5 . .
H44A C44 H44B 109.5 . .
O5 C44 H44C 109.5 . .
H44A C44 H44C 109.5 . .
H44B C44 H44C 109.5 . .
N1 C45 H45A 109.5 . .
N1 C45 H45B 109.5 . .
H45A C45 H45B 109.5 . .
N1 C45 H45C 109.5 . .
H45A C45 H45C 109.5 . .
H45B C45 H45C 109.5 . .
N1 C46 H46A 109.5 . .
N1 C46 H46B 109.5 . .
H46A C46 H46B 109.5 . .
N1 C46 H46C 109.5 . .
H46A C46 H46C 109.5 . .
H46B C46 H46C 109.5 . .
O9 C47 N1 126.5(5) . .
O9 C47 H47 116.7 . .
N1 C47 H47 116.7 . .

loop_
_geom_bond_atom_site_label_1
_geom_bond_atom_site_label_2
_geom_bond_distance
_geom_bond_site_symmetry_2
Fe1 O10 1.7843(18) .
Fe1 O7 1.928(2) .
Fe1 O8 1.9381(19) .
Fe1 N4 2.116(2) .
Fe1 N5 2.121(2) .
N1 C47 1.309(5) .
N1 C45 1.423(6) .
N1 C46 1.444(6) .
O1 C17 1.313(3) .
O1 Fe2 1.948(2) .
C1 O4 1.411(4) .
C1 H1A 0.9600 .
C1 H1B 0.9600 .
C1 H1C 0.9600 .
Fe2 O10 1.7855(18) .
Fe2 O2 1.923(2) .
Fe2 N2 2.102(2) .
Fe2 N3 2.123(2) .
N2 C15 1.294(4) .
N2 C14 1.422(4) .
O2 C6 1.314(3) .
C2 O4 1.362(4) .
C2 C7 1.377(4) .
C2 C3 1.400(5) .
O3 C19 1.363(4) .
O3 C22 1.417(5) .
N3 C8 1.300(4) .
N3 C9 1.405(4) .
C3 C4 1.343(5) .
C3 H3 0.9300 .
C4 C5 1.412(4) .
C4 H4 0.9300 .
N4 C37 1.292(4) .
N4 C36 1.422(4) .
C5 C8 1.417(4) .
C5 C6 1.417(4) .
O5 C41 1.363(4) .
O5 C44 1.417(4) .
N5 C30 1.297(3) .
N5 C31 1.411(4) .
O6 C24 1.365(4) .
O6 C23 1.408(4) .
C6 C7 1.404(4) .
O7 C28 1.314(3) .
C7 H7 0.9300 .
C8 H8 0.9300 .
O8 C39 1.299(3) .
O9 C47 1.210(5) .
C9 C10 1.395(4) .
C9 C14 1.396(4) .
C10 C11 1.377(5) .
C10 H10 0.9300 .
C11 C12 1.373(5) .
C11 H11 0.9300 .
C12 C13 1.371(5) .
C12 H12 0.9300 .
C15 C16 1.415(4) .
C15 H15 0.9300 .
C14 C13 1.393(4) .
C13 H13 0.9300 .
C16 C21 1.410(4) .
C16 C17 1.415(4) .
C17 C18 1.413(4) .
C18 C19 1.381(4) .
C18 H18 0.9300 .
C19 C20 1.391(4) .
C20 C21 1.363(4) .
C20 H20 0.9300 .
C21 H21 0.9300 .
C22 H22A 0.9600 .
C22 H22B 0.9600 .
C22 H22C 0.9600 .
C23 H23A 0.9600 .
C23 H23B 0.9600 .
C23 H23C 0.9600 .
C24 C25 1.376(4) .
C24 C29 1.378(4) .
C25 C26 1.364(4) .
C25 H25 0.9300 .
C26 C27 1.398(4) .
C26 H26 0.9300 .
C27 C30 1.418(4) .
C27 C28 1.422(4) .
C28 C29 1.388(4) .
C29 H29 0.9300 .
C30 H30 0.9300 .
C31 C36 1.396(4) .
C31 C32 1.399(4) .
C32 C33 1.377(5) .
C32 H32 0.9300 .
C33 C34 1.390(5) .
C33 H33 0.9300 .
C34 C35 1.380(4) .
C34 H34 0.9300 .
C35 C36 1.386(4) .
C35 H35 0.9300 .
C37 C38 1.419(4) .
C37 H37 0.9300 .
C38 C43 1.404(4) .
C38 C39 1.423(4) .
C39 C40 1.419(4) .
C40 C41 1.377(4) .
C40 H40 0.9300 .
C41 C42 1.394(5) .
C42 C43 1.377(5) .
C42 H42 0.9300 .
C43 H43 0.9300 .
C44 H44A 0.9600 .
C44 H44B 0.9600 .
C44 H44C 0.9600 .
C45 H45A 0.9600 .
C45 H45B 0.9600 .
C45 H45C 0.9600 .
C46 H46A 0.9600 .
C46 H46B 0.9600 .
C46 H46C 0.9600 .
C47 H47 0.9300 .
